data_7715169
loop_
_publ_author_name
'Wang, Jin-Jin'
'Li, Yu'
'Zheng, Teng-Fei'
'Peng, Yan'
'Chen, Jing-Lin'
'Liu, Sui-Jun'
'Wen, He-Rui'

_publ_section_title
;
 Reversible single-crystal-to-single-crystal transition in Gd(III)
 metal-organic frameworks induced by heat and solvents with a significant
 magnetocaloric effect.
;
_journal_issue 12
_journal_name_full 'Dalton transactions (Cambridge, England : 2003)'
_journal_page_first 5601
_journal_page_last 5607
_journal_paper_doi 10.1039/d3dt03867j
_journal_volume 53
_journal_year 2024
_chemical_formula_moiety 'C78 H52 Dy4 N10 O28 S3'
_chemical_formula_sum 'C78 H52 Dy4 N10 O28 S3'
_chemical_formula_weight 2323.47
_space_group_crystal_system triclinic
_space_group_IT_number 2
_space_group_name_Hall '-P 1'
_space_group_name_H-M_alt 'P -1'
_atom_sites_solution_hydrogens geom
_atom_sites_solution_primary iterative
_audit_creation_date 2024-02-04
_audit_creation_method
;
Olex2 1.5
(compiled 2023.08.24 svn.re1ec1418 for OlexSys, GUI svn.r6817)
;
_audit_update_record
;
2024-02-07 deposited with the CCDC.	2024-02-16 downloaded from the CCDC.
;
_cell_angle_alpha 73.3540(10)
_cell_angle_beta 70.6160(10)
_cell_angle_gamma 86.5110(10)
_cell_formula_units_Z 1
_cell_length_a 10.9883(5)
_cell_length_b 12.5025(6)
_cell_length_c 15.4371(6)
_cell_measurement_reflns_used 9950
_cell_measurement_temperature 273(2)
_cell_measurement_theta_max 27.66
_cell_measurement_theta_min 2.79
_cell_volume 1915.34(15)
_computing_cell_refinement 'SAINT V8.38A (Bruker, 2018)'
_computing_data_reduction 'SAINT V8.38A (Bruker, 2018)'
_computing_molecular_graphics 'Olex2 1.5 (Dolomanov et al., 2009)'
_computing_publication_material 'Olex2 1.5 (Dolomanov et al., 2009)'
_computing_structure_refinement 'SHELXL 2018/3 (Sheldrick, 2015)'
_computing_structure_solution 'olex2.solve 1.5 (Bourhis et al., 2015)'
_diffrn_ambient_temperature 273.15
_diffrn_measured_fraction_theta_full 0.993
_diffrn_measured_fraction_theta_max 0.993
_diffrn_measurement_device_type 'Bruker APEX-II CCD'
_diffrn_measurement_method '\f and \w scans'
_diffrn_radiation_type MoK\a
_diffrn_radiation_wavelength 0.71073
_diffrn_reflns_av_R_equivalents 0.0269
_diffrn_reflns_av_unetI/netI 0.0292
_diffrn_reflns_Laue_measured_fraction_full 0.993
_diffrn_reflns_Laue_measured_fraction_max 0.993
_diffrn_reflns_limit_h_max 13
_diffrn_reflns_limit_h_min -13
_diffrn_reflns_limit_k_max 14
_diffrn_reflns_limit_k_min -14
_diffrn_reflns_limit_l_max 18
_diffrn_reflns_limit_l_min -18
_diffrn_reflns_number 23480
_diffrn_reflns_point_group_measured_fraction_full 0.993
_diffrn_reflns_point_group_measured_fraction_max 0.993
_diffrn_reflns_theta_full 25.008
_diffrn_reflns_theta_max 25.008
_diffrn_reflns_theta_min 2.649
_exptl_absorpt_coefficient_mu 4.032
_exptl_absorpt_correction_T_max 0.7456
_exptl_absorpt_correction_T_min 0.5659
_exptl_absorpt_correction_type multi-scan
_exptl_absorpt_process_details
;
SADABS-2016/2 (Bruker,2016/2) was used for absorption correction.
wR2(int) was 0.0874 before and 0.0452 after correction.
The Ratio of minimum to maximum transmission is 0.7590.
The \l/2 correction factor is Not present.
;
_exptl_crystal_colour yellow
_exptl_crystal_colour_primary yellow
_exptl_crystal_density_diffrn 2.014
_exptl_crystal_description block
_exptl_crystal_F_000 1126
_exptl_crystal_size_max 0.2
_exptl_crystal_size_mid 0.16
_exptl_crystal_size_min 0.15
_refine_diff_density_max 2.036
_refine_diff_density_min -0.893
_refine_diff_density_rms 0.117
_refine_ls_extinction_method none
_refine_ls_goodness_of_fit_ref 1.091
_refine_ls_hydrogen_treatment constr
_refine_ls_matrix_type full
_refine_ls_number_parameters 690
_refine_ls_number_reflns 6703
_refine_ls_number_restraints 386
_refine_ls_restrained_S_all 1.077
_refine_ls_R_factor_all 0.0358
_refine_ls_R_factor_gt 0.0293
_refine_ls_shift/su_max 0.002
_refine_ls_shift/su_mean 0.000
_refine_ls_structure_factor_coef Fsqd
_refine_ls_weighting_details 'w=1/[\s^2^(Fo^2^)+(0.0245P)^2^+8.5372P] where P=(Fo^2^+2Fc^2^)/3'
_refine_ls_weighting_scheme calc
_refine_ls_wR_factor_gt 0.0685
_refine_ls_wR_factor_ref 0.0711
_reflns_Friedel_coverage 0.000
_reflns_number_gt 5821
_reflns_number_total 6703
_reflns_threshold_expression 'I > 2\s(I)'
_cod_data_source_file d3dt03867j2.cif
_cod_data_source_block JXUST-41b
_cod_depositor_comments 'Adding full bibliography for 7715168--7715173.cif.'
_cod_database_code 7715169
_shelx_shelxl_version_number 2018/3
_shelx_space_group_comment
;
The symmetry employed for this shelxl refinement is uniquely defined
by the following loop, which should always be used as a source of
symmetry information in preference to the above space-group names.
They are only intended as comments.
;
_exptl_absorpt_special_details SADABS
_olex2_refinement_description
;
1. Fixed Uiso
 At 1.2 times of:
  All C(H) groups, All C(H,H) groups
 At 1.5 times of:
  All C(H,H,H) groups
2. Restrained distances
 N6-C3 = N2-C49
 1.37 with sigma of 0.02
 S2-N2 = S2-N6
 1.62 with sigma of 0.02
 N5-C31 \\sim N5A-C31
 with sigma of 0.02
 N5-C35 \\sim N5A-C35A
 with sigma of 0.02
 C31-C17 \\sim C31-C17A
 with sigma of 0.04
 Dy2-O10 \\sim Dy2A-O10
 with sigma of 0.02
 C31-C35 \\sim C31-C35A
 with sigma of 0.04
 C17-C35 \\sim C17A-C35A
 with sigma of 0.04
 Dy2-O3 \\sim Dy2A-O3
 with sigma of 0.02
 N5A-C31 \\sim N5-C31
 with sigma of 0.02
 N5A-C35A \\sim N5-C35
 with sigma of 0.02
 N5-C17 \\sim N5A-C17A
 with sigma of 0.02
3. Restrained planarity
 N5, C17, C35, C31
 with sigma of 0.1
 C17A, N5A, C35A, C31
 with sigma of 0.1
4. Uiso/Uaniso restraints and constraints
C31 \\sim N5 \\sim C35 \\sim C17: within 2A with sigma of 0.005 and sigma for
terminal atoms of 0.01 within 2A
C25 \\sim C29 \\sim C7 \\sim C13 \\sim C50 \\sim C27: within 2A with sigma of
0.002 and sigma for terminal atoms of 0.004 within 2A
N5 \\sim C31 \\sim C17 \\sim C35 \\sim N5A \\sim C17A \\sim C35A: within 2A
with sigma of 0.005 and sigma for terminal atoms of 0.01 within 2A
C49 \\sim C11 \\sim C3 \\sim C47 \\sim C23 \\sim C45: within 2A with sigma of
0.002 and sigma for terminal atoms of 0.004 within 2A
C21 \\sim C5 \\sim C39 \\sim C43 \\sim C41 \\sim C19 \\sim C37 \\sim O7: within
2A with sigma of 0.002 and sigma for terminal atoms of 0.004 within 2A
C2 \\sim C33: within 2A with sigma of 0.01 and sigma for terminal atoms of 0.02
within 2A
Uanis(O5) \\sim Ueq, Uanis(C48) \\sim Ueq, Uanis(O9) \\sim Ueq, Uanis(O2) \\sim
Ueq, Uanis(C9) \\sim Ueq: with sigma of 0.01 and sigma for terminal atoms of
0.02
Uanis(C13) \\sim Ueq: with sigma of 0.01 and sigma for terminal atoms of 0.02
Uanis(C9) \\sim Ueq: with sigma of 0.005 and sigma for terminal atoms of 0.1
Uanis(C46) \\sim Ueq: with sigma of 0.005 and sigma for terminal atoms of 0.01
Uanis(N5) \\sim Ueq, Uanis(C31) \\sim Ueq, Uanis(C17) \\sim Ueq, Uanis(C35)
\\sim Ueq, Uanis(N5A) \\sim Ueq, Uanis(C17A) \\sim Ueq, Uanis(C35A) \\sim Ueq:
with sigma of 0.01 and sigma for terminal atoms of 0.02
Uanis(C50) \\sim Ueq, Uanis(C7) \\sim Ueq, Uanis(C27) \\sim Ueq, Uanis(C25)
\\sim Ueq, Uanis(C29) \\sim Ueq, Uanis(C13) \\sim Ueq, Uanis(C37) \\sim Ueq,
Uanis(O7) \\sim Ueq: with sigma of 0.005 and sigma for terminal atoms of 0.001
Uanis(C11) \\sim Ueq, Uanis(C45) \\sim Ueq: with sigma of 0.005 and sigma for
terminal atoms of 0.01
Uanis(C23) \\sim Ueq, Uanis(C47) \\sim Ueq, Uanis(C3) \\sim Ueq, Uanis(C49)
\\sim Ueq, Uanis(C11) \\sim Ueq, Uanis(C45) \\sim Ueq: with sigma of 0.005 and
sigma for terminal atoms of 0.01
Uanis(C2) \\sim Ueq, Uanis(C33) \\sim Ueq: with sigma of 0.01 and sigma for
terminal atoms of 0.02
Uanis(C9) = Uanis(C5) = Uanis(C46)
5. Others
 Sof(Dy2A)=1-FVAR(1)
 Sof(Dy2)=FVAR(1)
 Sof(H31A)=Sof(N5A)=Sof(C17A)=Sof(H17D)=Sof(H17E)=Sof(H17F)=Sof(C35A)=
 Sof(H35D)=Sof(H35E)=Sof(H35F)=1-FVAR(2)
 Sof(N5)=Sof(H31)=Sof(C17)=Sof(H17A)=Sof(H17B)=Sof(H17C)=Sof(C35)=Sof(H35A)=
 Sof(H35B)=Sof(H35C)=FVAR(2)
 Fixed Sof: S2(0.5) O17(0.5) O9(0.5) O5(0.5) N6(0.5) N2(0.5) C46(0.5) C48(0.5)
 C50(0.5) C25(0.5) H25(0.5) C13(0.5) C27(0.5) H27(0.5) C7(0.5) C29(0.5)
 H29(0.5) O7(0.5) O15(0.5) O2(0.5) C9(0.5) C37(0.5) C19(0.5) C39(0.5) H39(0.5)
 C5(0.5) C41(0.5) H41(0.5) C21(0.5) C43(0.5) H43(0.5) C11(0.5) C45(0.5)
 H45(0.5) C23(0.5) H23(0.5) C47(0.5) C3(0.5) C49(0.5)
6.a Aromatic/amide H refined with riding coordinates:
 C8(H8), C12(H12), C16(H16), C26(H26), C28(H28), C32(H32), C36(H36), C40(H40),
 C25(H25), C27(H27), C29(H29), C15(H15), C31(H31), C31(H31A), C39(H39),
 C41(H41), C43(H43), C45(H45), C23(H23)
6.b Fitted hexagon refined as free rotating group:
 C50(C25,C13,C27,C7,C29), C19(C39,C5,C41,C21,C43), C11(C45,C23,C47,C3,C49)
6.c Idealised Me refined as rotating group:
 C2(H2A,H2B,H2C), C33(H33A,H33B,H33C), C17(H17A,H17B,H17C), C35(H35A,H35B,
 H35C), C17A(H17D,H17E,H17F), C35A(H35D,H35E,H35F)
;
_olex2_submission_special_instructions 'No special instructions were received'

loop_
_space_group_symop_operation_xyz
'x, y, z'
'-x, -y, -z'

loop_
_atom_site_label
_atom_site_type_symbol
_atom_site_fract_x
_atom_site_fract_y
_atom_site_fract_z
_atom_site_U_iso_or_equiv
_atom_site_adp_type
_atom_site_occupancy
_atom_site_site_symmetry_order
_atom_site_calc_flag
_atom_site_refinement_flags_posn
_atom_site_refinement_flags_adp
_atom_site_refinement_flags_occupancy
_atom_site_disorder_assembly
_atom_site_disorder_group
Dy1 Dy 0.48380(2) 0.63294(2) 0.33248(2) 0.01668(8) Uani 1 1 d . . . . .
Dy2 Dy -0.06174(13) 0.65653(11) 0.04540(9) 0.0151(5) Uani 0.74(2) 1 d D . P A -1
S1 S -0.46790(18) 0.89839(17) 0.59317(11) 0.0498(5) Uani 1 1 d . . . . .
S2 S 0.7709(6) 0.0219(5) 0.7128(3) 0.106(2) Uani 0.5 1 d D . P B -1
O1 O -0.2767(3) 0.6413(4) 1.0776(3) 0.0428(12) Uani 1 1 d . . . . .
O4 O -0.4634(3) 0.5984(4) 1.1912(2) 0.0332(10) Uani 1 1 d . . . . .
O6 O -0.8694(4) 0.5991(4) 1.0899(3) 0.0418(12) Uani 1 1 d . . . . .
O8 O -0.8472(4) 0.7387(4) 0.9611(3) 0.0353(10) Uani 1 1 d . . . . .
O10 O -0.1094(4) 0.6965(5) 0.1842(3) 0.0465(13) Uani 1 1 d D . . . .
O12 O -0.2983(3) 0.6593(4) 0.2967(3) 0.0369(11) Uani 1 1 d . . . . .
O14 O 0.2991(4) 0.6928(4) 0.2789(3) 0.0419(12) Uani 1 1 d . . . . .
O16 O 0.2650(3) 0.5944(4) 0.4240(3) 0.0387(11) Uani 1 1 d . . . . .
O17 O 0.9062(12) 0.4495(7) 0.0986(8) 0.023(2) Uani 0.5 1 d . . P B -1
O9 O 1.050(3) 0.341(2) 0.106(3) 0.021(5) Uani 0.5 1 d . U P B -1
O5 O 0.515(3) 0.438(3) 0.389(2) 0.017(5) Uani 0.5 1 d . U P B -1
O11 O 0.5170(4) 0.8334(4) 0.2883(3) 0.0417(11) Uani 1 1 d . . . . .
O3 O -0.1072(5) 0.8547(4) -0.0121(4) 0.0555(13) Uani 1 1 d D . . . .
N1 N -0.3471(5) 0.8350(4) 0.5382(3) 0.0348(12) Uani 1 1 d . . . . .
N4 N -0.4823(5) 0.8316(5) 0.7005(3) 0.0385(13) Uani 1 1 d . . . . .
N6 N 0.7811(12) 0.0891(11) 0.6076(7) 0.067(4) Uani 0.5 1 d D . P B -1
N3 N 0.6808(6) 0.9636(5) 0.2504(4) 0.0499(15) Uani 1 1 d . . . . .
N2 N 0.8855(15) -0.0629(14) 0.6957(8) 0.090(6) Uani 0.5 1 d D . P B -1
N5 N -0.2094(16) 1.0030(10) -0.0737(10) 0.089(3) Uani 0.551(13) 1 d D U P C 1
C1 C 0.2226(5) 0.6476(5) 0.3595(4) 0.0223(12) Uani 1 1 d . . . . .
C4 C -0.1783(5) 0.6768(5) 0.2679(3) 0.0224(12) Uani 1 1 d . . . . .
C6 C -0.1126(5) 0.6749(4) 0.3379(3) 0.0195(11) Uani 1 1 d . . . . .
C8 C 0.0209(5) 0.6670(5) 0.3143(4) 0.0227(12) Uani 1 1 d . . . . .
H8 H 0.070596 0.667000 0.252423 0.027 Uiso 1 1 calc R U . . .
C10 C 0.0797(5) 0.6592(5) 0.3812(4) 0.0226(12) Uani 1 1 d . . . . .
C12 C 0.0054(5) 0.6621(5) 0.4703(4) 0.0242(12) Uani 1 1 d . . . . .
H12 H 0.043563 0.655000 0.517028 0.029 Uiso 1 1 calc R U . . .
C14 C -0.1276(5) 0.6756(5) 0.4930(3) 0.0214(11) Uani 1 1 d . . . . .
C16 C -0.1858(5) 0.6782(5) 0.4268(3) 0.0224(12) Uani 1 1 d . . . . .
H16 H -0.275020 0.682211 0.442698 0.027 Uiso 1 1 calc R U . . .
C18 C -0.2048(5) 0.6805(5) 0.5884(3) 0.0222(11) Uani 1 1 d . . . . .
C20 C -0.3114(5) 0.7555(5) 0.6042(3) 0.0215(11) Uani 1 1 d . . . . .
C22 C -0.3887(5) 0.7548(5) 0.6976(4) 0.0248(12) Uani 1 1 d . . . . .
C24 C -0.3624(5) 0.6796(5) 0.7768(3) 0.0203(11) Uani 1 1 d . . . . .
O13 O 1.4692(3) -0.3342(3) 0.4732(2) 0.0267(9) Uani 1 1 d . . . . .
C26 C -0.2547(5) 0.6140(5) 0.7577(4) 0.0242(12) Uani 1 1 d . . . . .
H26 H -0.233616 0.567126 0.809050 0.029 Uiso 1 1 calc R U . . .
C28 C -0.1781(5) 0.6156(5) 0.6659(4) 0.0256(12) Uani 1 1 d . . . . .
H28 H -0.106578 0.571056 0.657304 0.031 Uiso 1 1 calc R U . . .
C30 C -0.4448(5) 0.6713(5) 0.8736(3) 0.0229(12) Uani 1 1 d . . . . .
C32 C -0.5779(5) 0.6790(5) 0.8978(3) 0.0232(12) Uani 1 1 d . . . . .
H32 H -0.615812 0.694864 0.850088 0.028 Uiso 1 1 calc R U . . .
C34 C -0.6536(5) 0.6635(5) 0.9909(3) 0.0211(11) Uani 1 1 d . . . . .
C36 C -0.5967(5) 0.6421(5) 1.0604(3) 0.0221(12) Uani 1 1 d . . . . .
H36 H -0.647479 0.629882 1.124204 0.026 Uiso 1 1 calc R U . . .
C38 C -0.4621(5) 0.6384(5) 1.0355(3) 0.0201(11) Uani 1 1 d . . . . .
C40 C -0.3876(5) 0.6525(5) 0.9425(3) 0.0214(11) Uani 1 1 d . . . . .
H40 H -0.298258 0.649419 0.925988 0.026 Uiso 1 1 calc R U . . .
C42 C -0.3960(5) 0.6246(5) 1.1069(3) 0.0220(12) Uani 1 1 d . . . . .
C44 C -0.7982(5) 0.6672(5) 1.0160(4) 0.0252(12) Uani 1 1 d . . . . .
C46 C 0.577(3) 0.376(3) 0.4436(19) 0.0181(15) Uani 0.5 1 d . U P B -1
C48 C 0.944(3) 0.3879(17) 0.149(2) 0.023(5) Uani 0.5 1 d . U P B -1
C50 C 0.8720(13) 0.1933(9) 0.3989(9) 0.022(2) Uani 0.5 1 d G U P B -1
C25 C 0.7600(13) 0.2405(11) 0.4444(7) 0.021(2) Uani 0.5 1 d G U P B -1
H25 H 0.720572 0.213524 0.510308 0.025 Uiso 0.5 1 calc R U P B -1
C13 C 0.7069(11) 0.3281(11) 0.3915(10) 0.021(2) Uani 0.5 1 d G U P B -1
C27 C 0.7659(14) 0.3684(9) 0.2930(10) 0.021(2) Uani 0.5 1 d G U P B -1
H27 H 0.730344 0.426966 0.257566 0.025 Uiso 0.5 1 calc R U P B -1
C7 C 0.8779(13) 0.3212(9) 0.2474(7) 0.020(2) Uani 0.5 1 d G U P B -1
C29 C 0.9310(11) 0.2337(9) 0.3004(9) 0.021(2) Uani 0.5 1 d G U P B -1
H29 H 1.005917 0.202136 0.269916 0.026 Uiso 0.5 1 calc R U P B -1
C15 C 0.5973(6) 0.8822(5) 0.3089(5) 0.0401(15) Uani 1 1 d . . . . .
H15 H 0.597034 0.857760 0.371866 0.048 Uiso 1 1 calc R U . . .
C31 C -0.1964(11) 0.8914(9) -0.0423(8) 0.092(2) Uani 1 1 d D U . . .
H31 H -0.255446 0.842171 -0.043665 0.110 Uiso 0.551(13) 1 calc R U P C 1
H31A H -0.269324 0.844724 -0.021656 0.110 Uiso 0.449(13) 1 calc R U P C 2
C2 C 0.6858(11) 1.0034(9) 0.1541(6) 0.098(4) Uani 1 1 d . U . . .
H2A H 0.758644 0.973450 0.114746 0.147 Uiso 1 1 calc R U . . .
H2B H 0.694321 1.083527 0.133939 0.147 Uiso 1 1 calc R U . . .
H2C H 0.607935 0.980507 0.148099 0.147 Uiso 1 1 calc R U . . .
C33 C 0.7709(8) 1.0169(8) 0.2797(8) 0.085(3) Uani 1 1 d . U . . .
H33A H 0.754146 0.986574 0.347293 0.127 Uiso 1 1 calc R U . . .
H33B H 0.759121 1.095971 0.264905 0.127 Uiso 1 1 calc R U . . .
H33C H 0.858074 1.002736 0.245832 0.127 Uiso 1 1 calc R U . . .
C17 C -0.095(2) 1.0767(16) -0.103(2) 0.092(4) Uani 0.551(13) 1 d D U P C 1
H17A H -0.036367 1.040690 -0.070914 0.138 Uiso 0.551(13) 1 calc R U P C 1
H17B H -0.121058 1.145258 -0.087244 0.138 Uiso 0.551(13) 1 calc R U P C 1
H17C H -0.053446 1.092581 -0.171249 0.138 Uiso 0.551(13) 1 calc R U P C 1
Dy2A Dy -0.0606(4) 0.6678(9) 0.0458(3) 0.057(2) Uani 0.26(2) 1 d D . P A -2
O7 O 1.0985(13) -0.4805(10) 0.8938(10) 0.025(2) Uani 0.5 1 d . U P B -1
O15 O 0.962(4) -0.310(2) 0.888(3) 0.029(6) Uani 0.5 1 d . . P B -1
O2 O 1.468(4) -0.456(3) 0.607(3) 0.025(6) Uani 0.5 1 d . U P B -1
C9 C 1.423(3) -0.369(3) 0.5647(19) 0.0181(15) Uani 0.5 1 d . U P B -1
C37 C 1.049(3) -0.367(2) 0.853(2) 0.020(2) Uani 0.5 1 d . U P B -1
C19 C 1.1273(13) -0.1928(9) 0.6079(9) 0.0196(18) Uani 0.5 1 d G U P B -1
C39 C 1.2488(12) -0.2264(10) 0.5623(7) 0.0177(17) Uani 0.5 1 d G U P B -1
H39 H 1.294233 -0.187661 0.499352 0.021 Uiso 0.5 1 calc R U P B -1
C5 C 1.3024(10) -0.3178(11) 0.6106(10) 0.0181(15) Uani 0.5 1 d G U P B -1
C41 C 1.2345(13) -0.3757(9) 0.7046(10) 0.0186(17) Uani 0.5 1 d G U P B -1
H41 H 1.270291 -0.436902 0.736992 0.022 Uiso 0.5 1 calc R U P B -1
C21 C 1.1130(13) -0.3421(9) 0.7503(7) 0.0181(17) Uani 0.5 1 d G U P B -1
C43 C 1.0594(10) -0.2506(10) 0.7020(9) 0.0192(18) Uani 0.5 1 d G U P B -1
H43 H 0.978148 -0.228126 0.732520 0.023 Uiso 0.5 1 calc R U P B -1
C11 C 1.0454(10) -0.0967(9) 0.5503(7) 0.0261(18) Uani 0.5 1 d G U P B -1
C45 C 1.0947(9) -0.0596(9) 0.4509(7) 0.0281(18) Uani 0.5 1 d G U P B -1
H45 H 1.166461 -0.092535 0.417930 0.034 Uiso 0.5 1 calc R U P B -1
C23 C 1.0369(10) 0.0269(9) 0.4009(7) 0.0272(18) Uani 0.5 1 d G U P B -1
H23 H 1.069874 0.051722 0.334478 0.033 Uiso 0.5 1 calc R U P B -1
C47 C 0.9297(9) 0.0761(9) 0.4503(7) 0.0238(18) Uani 0.5 1 d G U P B -1
C3 C 0.8803(9) 0.0389(9) 0.5496(7) 0.0266(18) Uani 0.5 1 d DG U P B -1
C49 C 0.9382(10) -0.0475(9) 0.5996(7) 0.0278(18) Uani 0.5 1 d DG U P B -1
C35 C -0.3371(18) 1.0552(15) -0.0745(15) 0.096(4) Uani 0.551(13) 1 d D U P C 1
H35A H -0.396754 0.999422 -0.070247 0.144 Uiso 0.551(13) 1 calc R U P C 1
H35B H -0.324255 1.114085 -0.132808 0.144 Uiso 0.551(13) 1 calc R U P C 1
H35C H -0.371241 1.085192 -0.020832 0.144 Uiso 0.551(13) 1 calc R U P C 1
N5A N -0.1981(17) 0.9935(12) -0.1029(13) 0.091(3) Uani 0.449(13) 1 d D U P C 2
C17A C -0.130(3) 1.0959(17) -0.116(3) 0.095(4) Uani 0.449(13) 1 d D U P C 2
H17D H -0.191396 1.151075 -0.099879 0.143 Uiso 0.449(13) 1 calc R U P C 2
H17E H -0.075636 1.123100 -0.181334 0.143 Uiso 0.449(13) 1 calc R U P C 2
H17F H -0.077984 1.081305 -0.074842 0.143 Uiso 0.449(13) 1 calc R U P C 2
C35A C -0.283(2) 1.0141(19) -0.1648(17) 0.100(4) Uani 0.449(13) 1 d D U P C 2
H35D H -0.267132 0.959830 -0.200119 0.151 Uiso 0.449(13) 1 calc R U P C 2
H35E H -0.264270 1.087709 -0.208617 0.151 Uiso 0.449(13) 1 calc R U P C 2
H35F H -0.372068 1.007739 -0.125060 0.151 Uiso 0.449(13) 1 calc R U P C 2

loop_
_atom_site_aniso_label
_atom_site_aniso_U_11
_atom_site_aniso_U_22
_atom_site_aniso_U_33
_atom_site_aniso_U_23
_atom_site_aniso_U_13
_atom_site_aniso_U_12
Dy1 0.00993(12) 0.02931(16) 0.00926(12) -0.00422(10) -0.00259(9) 0.00293(10)
Dy2 0.0086(5) 0.0274(12) 0.0079(5) -0.0026(3) -0.0026(3) -0.0004(3)
S1 0.0554(11) 0.0667(12) 0.0211(8) -0.0094(8) -0.0131(7) 0.0361(10)
S2 0.126(4) 0.128(5) 0.0208(18) -0.004(2) -0.001(2) 0.104(4)
O1 0.0123(19) 0.096(4) 0.020(2) -0.014(2) -0.0063(16) 0.000(2)
O4 0.0206(19) 0.067(3) 0.0132(19) -0.0143(19) -0.0054(16) 0.0045(19)
O6 0.0160(19) 0.076(3) 0.021(2) 0.005(2) -0.0060(17) 0.000(2)
O8 0.019(2) 0.047(3) 0.033(2) 0.003(2) -0.0122(17) 0.0026(18)
O10 0.021(2) 0.110(4) 0.014(2) -0.026(2) -0.0050(17) -0.004(2)
O12 0.0142(19) 0.079(3) 0.023(2) -0.024(2) -0.0046(16) 0.000(2)
O14 0.0160(19) 0.081(3) 0.019(2) -0.004(2) -0.0028(16) 0.006(2)
O16 0.0149(19) 0.070(3) 0.022(2) 0.001(2) -0.0063(16) 0.004(2)
O17 0.047(6) 0.005(5) 0.017(4) 0.001(4) -0.011(4) -0.009(4)
O9 0.014(7) 0.037(12) 0.013(8) -0.012(10) 0.000(6) -0.005(9)
O5 0.014(7) 0.023(9) 0.014(6) -0.002(6) -0.007(5) 0.002(6)
O11 0.051(3) 0.031(2) 0.042(3) 0.000(2) -0.021(2) -0.005(2)
O3 0.052(3) 0.057(3) 0.060(3) -0.021(3) -0.022(3) 0.022(3)
N1 0.038(3) 0.050(3) 0.013(2) -0.007(2) -0.007(2) 0.013(2)
N4 0.039(3) 0.058(4) 0.016(2) -0.013(2) -0.008(2) 0.027(3)
N6 0.065(8) 0.088(10) 0.023(6) -0.009(6) 0.002(6) 0.053(8)
N3 0.048(3) 0.043(3) 0.053(4) -0.018(3) -0.003(3) -0.008(3)
N2 0.102(11) 0.120(13) 0.030(7) -0.014(7) -0.020(7) 0.084(11)
N5 0.099(4) 0.069(4) 0.100(5) -0.011(4) -0.047(4) 0.009(4)
C1 0.016(3) 0.035(3) 0.018(3) -0.011(2) -0.005(2) 0.001(2)
C4 0.012(2) 0.044(3) 0.016(3) -0.015(2) -0.005(2) 0.003(2)
C6 0.014(2) 0.031(3) 0.017(2) -0.011(2) -0.006(2) 0.005(2)
C8 0.013(2) 0.038(3) 0.016(2) -0.009(2) -0.003(2) 0.002(2)
C10 0.015(3) 0.037(3) 0.019(3) -0.013(2) -0.005(2) 0.002(2)
C12 0.018(3) 0.042(3) 0.016(3) -0.010(2) -0.009(2) 0.003(2)
C14 0.016(2) 0.036(3) 0.012(2) -0.010(2) -0.002(2) 0.003(2)
C16 0.010(2) 0.038(3) 0.018(3) -0.011(2) -0.001(2) 0.002(2)
C18 0.018(3) 0.036(3) 0.014(2) -0.010(2) -0.005(2) 0.003(2)
C20 0.020(3) 0.034(3) 0.011(2) -0.008(2) -0.006(2) 0.002(2)
C22 0.020(3) 0.039(3) 0.015(3) -0.009(2) -0.004(2) 0.004(2)
C24 0.014(2) 0.034(3) 0.012(2) -0.007(2) -0.003(2) 0.002(2)
O13 0.0216(19) 0.046(2) 0.0125(18) -0.0109(17) -0.0031(15) 0.0026(17)
C26 0.020(3) 0.039(3) 0.014(2) -0.006(2) -0.008(2) 0.003(2)
C28 0.020(3) 0.038(3) 0.019(3) -0.012(2) -0.006(2) 0.008(2)
C30 0.017(3) 0.037(3) 0.013(2) -0.006(2) -0.004(2) 0.001(2)
C32 0.020(3) 0.039(3) 0.013(2) -0.008(2) -0.008(2) 0.002(2)
C34 0.013(2) 0.035(3) 0.015(2) -0.006(2) -0.005(2) 0.004(2)
C36 0.014(2) 0.040(3) 0.011(2) -0.007(2) -0.0021(19) 0.002(2)
C38 0.015(2) 0.033(3) 0.016(2) -0.009(2) -0.008(2) 0.003(2)
C40 0.015(2) 0.036(3) 0.014(2) -0.008(2) -0.005(2) 0.005(2)
C42 0.015(3) 0.039(3) 0.014(3) -0.009(2) -0.007(2) 0.006(2)
C44 0.018(3) 0.042(3) 0.019(3) -0.015(3) -0.007(2) 0.006(2)
C46 0.0209(19) 0.024(2) 0.012(2) -0.0089(16) -0.0064(18) 0.0050(17)
C48 0.023(7) 0.027(10) 0.020(6) -0.009(7) -0.006(5) 0.000(7)
C50 0.023(3) 0.024(3) 0.018(3) -0.004(2) -0.007(2) 0.001(2)
C25 0.022(3) 0.023(3) 0.018(3) -0.005(2) -0.007(2) 0.000(2)
C13 0.022(2) 0.022(3) 0.018(3) -0.005(2) -0.006(2) 0.000(2)
C27 0.021(2) 0.023(3) 0.018(3) -0.004(2) -0.007(2) 0.000(2)
C7 0.021(3) 0.022(3) 0.017(3) -0.005(2) -0.007(2) -0.001(2)
C29 0.022(3) 0.023(3) 0.018(3) -0.005(2) -0.006(2) 0.001(2)
C15 0.044(4) 0.038(4) 0.038(4) -0.010(3) -0.014(3) 0.002(3)
C31 0.099(4) 0.071(4) 0.105(5) -0.009(4) -0.049(4) 0.008(4)
C2 0.128(9) 0.082(7) 0.049(5) 0.006(5) 0.003(5) -0.041(6)
C33 0.053(5) 0.091(7) 0.121(8) -0.056(6) -0.016(5) -0.015(5)
C17 0.102(7) 0.071(6) 0.101(7) -0.013(6) -0.039(6) 0.000(6)
Dy2A 0.0127(17) 0.141(7) 0.0139(17) -0.019(2) -0.0021(12) 0.0066(18)
O7 0.025(2) 0.025(3) 0.024(2) -0.0069(11) -0.0081(12) 0.0013(10)
O15 0.030(9) 0.040(14) 0.009(6) -0.003(10) 0.001(5) -0.013(10)
O2 0.021(10) 0.029(11) 0.028(7) -0.011(7) -0.010(6) 0.005(7)
C9 0.0209(19) 0.024(2) 0.012(2) -0.0089(16) -0.0064(18) 0.0050(17)
C37 0.022(3) 0.024(3) 0.015(3) -0.009(2) -0.007(2) 0.004(2)
C19 0.024(3) 0.026(3) 0.012(3) -0.011(2) -0.006(2) 0.006(2)
C39 0.023(2) 0.025(3) 0.010(3) -0.011(2) -0.007(2) 0.005(2)
C5 0.0209(19) 0.024(2) 0.012(2) -0.0089(16) -0.0064(18) 0.0050(17)
C41 0.021(2) 0.024(2) 0.012(2) -0.009(2) -0.006(2) 0.007(2)
C21 0.022(2) 0.024(2) 0.012(2) -0.0107(19) -0.0065(19) 0.005(2)
C43 0.023(3) 0.025(3) 0.012(3) -0.012(2) -0.005(2) 0.005(2)
C11 0.027(3) 0.026(3) 0.026(2) -0.008(2) -0.009(2) -0.001(2)
C45 0.027(3) 0.028(3) 0.028(2) -0.006(2) -0.009(2) 0.001(2)
C23 0.025(3) 0.030(3) 0.027(2) -0.0053(19) -0.011(2) 0.001(2)
C47 0.021(3) 0.030(3) 0.025(2) -0.0070(19) -0.0147(19) 0.000(2)
C3 0.025(3) 0.030(3) 0.027(2) -0.0074(19) -0.012(2) 0.001(2)
C49 0.028(3) 0.029(3) 0.028(2) -0.007(2) -0.011(2) 0.000(2)
C35 0.107(6) 0.079(6) 0.102(7) -0.011(6) -0.048(6) 0.015(6)
N5A 0.100(4) 0.070(4) 0.102(5) -0.010(4) -0.046(4) 0.009(4)
C17A 0.105(7) 0.070(6) 0.103(7) -0.014(6) -0.035(6) 0.003(6)
C35A 0.108(7) 0.081(6) 0.106(7) -0.010(6) -0.042(6) 0.012(6)

loop_
_atom_type_symbol
_atom_type_description
_atom_type_scat_dispersion_real
_atom_type_scat_dispersion_imag
_atom_type_scat_source
C C 0.0033 0.0016 'International Tables Vol C Tables 4.2.6.8 and 6.1.1.4'
H H 0.0000 0.0000 'International Tables Vol C Tables 4.2.6.8 and 6.1.1.4'
Dy Dy -0.1892 4.4098 'International Tables Vol C Tables 4.2.6.8 and 6.1.1.4'
N N 0.0061 0.0033 'International Tables Vol C Tables 4.2.6.8 and 6.1.1.4'
O O 0.0106 0.0060 'International Tables Vol C Tables 4.2.6.8 and 6.1.1.4'
S S 0.1246 0.1234 'International Tables Vol C Tables 4.2.6.8 and 6.1.1.4'

loop_
_geom_angle_atom_site_label_1
_geom_angle_atom_site_label_2
_geom_angle_atom_site_label_3
_geom_angle
_geom_angle_site_symmetry_1
_geom_angle_site_symmetry_3
_geom_angle_publ_flag
O4 Dy1 O12 85.24(13) 1_654 1_655 ?
O4 Dy1 O14 75.81(14) 1_654 . ?
O4 Dy1 O16 113.54(14) 1_654 . ?
O4 Dy1 O5 83.6(8) 1_654 . ?
O4 Dy1 O11 102.67(16) 1_654 . ?
O4 Dy1 O13 169.46(13) 1_654 1_465 ?
O12 Dy1 O14 144.84(14) 1_655 . ?
O12 Dy1 O16 159.51(13) 1_655 . ?
O12 Dy1 O5 86.9(8) 1_655 . ?
O12 Dy1 O11 75.60(16) 1_655 . ?
O16 Dy1 O14 53.21(13) . . ?
O16 Dy1 O5 87.1(9) . . ?
O16 Dy1 O11 106.41(16) . . ?
O5 Dy1 O14 119.3(8) . . ?
O5 Dy1 O11 160.7(8) . . ?
O11 Dy1 O14 79.98(16) . . ?
O13 Dy1 O12 84.45(13) 1_465 1_655 ?
O13 Dy1 O14 114.20(13) 1_465 . ?
O13 Dy1 O16 76.37(14) 1_465 . ?
O13 Dy1 O5 93.6(8) 1_465 . ?
O13 Dy1 O11 76.85(15) 1_465 . ?
O10 Dy2 O3 82.69(19) . . ?
N4 S1 N1 99.2(2) . . ?
N6 S2 N2 102.0(6) . . ?
C42 O4 Dy1 147.3(4) . 1_456 ?
C4 O10 Dy2 147.7(4) . . ?
C4 O10 Dy2A 150.3(5) . . ?
C4 O12 Dy1 173.9(3) . 1_455 ?
C1 O14 Dy1 91.4(3) . . ?
C1 O16 Dy1 95.8(3) . . ?
C46 O5 Dy1 136(2) . . ?
C15 O11 Dy1 124.2(4) . . ?
C31 O3 Dy2 126.4(6) . . ?
C31 O3 Dy2A 128.1(7) . . ?
C20 N1 S1 108.6(4) . . ?
C22 N4 S1 107.4(4) . . ?
C3 N6 S2 104.6(8) . . ?
C15 N3 C2 119.1(7) . . ?
C15 N3 C33 123.7(7) . . ?
C2 N3 C33 117.3(7) . . ?
C49 N2 S2 107.6(8) . . ?
C31 N5 C17 118.2(15) . . ?
C31 N5 C35 123.2(14) . . ?
C17 N5 C35 118.6(14) . . ?
O14 C1 O16 119.5(5) . . ?
O14 C1 C10 120.9(5) . . ?
O16 C1 C10 119.5(5) . . ?
O10 C4 O12 124.4(5) . . ?
O10 C4 C6 116.2(4) . . ?
O12 C4 C6 119.4(4) . . ?
C8 C6 C4 121.4(4) . . ?
C16 C6 C4 118.2(4) . . ?
C16 C6 C8 120.4(5) . . ?
C6 C8 H8 119.6 . . ?
C10 C8 C6 120.7(5) . . ?
C10 C8 H8 119.6 . . ?
C8 C10 C1 122.4(4) . . ?
C12 C10 C1 119.1(4) . . ?
C12 C10 C8 118.4(5) . . ?
C10 C12 H12 119.5 . . ?
C10 C12 C14 121.1(5) . . ?
C14 C12 H12 119.5 . . ?
C12 C14 C18 120.0(4) . . ?
C16 C14 C12 119.8(4) . . ?
C16 C14 C18 120.1(4) . . ?
C6 C16 C14 119.4(5) . . ?
C6 C16 H16 120.3 . . ?
C14 C16 H16 120.3 . . ?
C14 C18 C20 121.9(5) . . ?
C28 C18 C14 120.4(5) . . ?
C28 C18 C20 117.8(5) . . ?
N1 C20 C18 128.1(4) . . ?
N1 C20 C22 111.1(5) . . ?
C22 C20 C18 120.7(5) . . ?
N4 C22 C20 113.7(5) . . ?
N4 C22 C24 127.0(5) . . ?
C20 C22 C24 119.3(5) . . ?
C22 C24 C30 120.9(5) . . ?
C26 C24 C22 117.6(4) . . ?
C26 C24 C30 121.5(5) . . ?
C9 O13 Dy1 145.8(13) . 1_645 ?
C24 C26 H26 118.5 . . ?
C28 C26 C24 122.9(5) . . ?
C28 C26 H26 118.5 . . ?
C18 C28 C26 121.4(5) . . ?
C18 C28 H28 119.3 . . ?
C26 C28 H28 119.3 . . ?
C32 C30 C24 122.2(5) . . ?
C40 C30 C24 117.6(5) . . ?
C40 C30 C32 120.2(5) . . ?
C30 C32 H32 119.7 . . ?
C34 C32 C30 120.6(5) . . ?
C34 C32 H32 119.7 . . ?
C32 C34 C36 119.2(5) . . ?
C32 C34 C44 119.7(4) . . ?
C36 C34 C44 121.1(4) . . ?
C34 C36 H36 119.9 . . ?
C34 C36 C38 120.1(5) . . ?
C38 C36 H36 119.9 . . ?
C36 C38 C42 122.0(4) . . ?
C40 C38 C36 120.1(4) . . ?
C40 C38 C42 117.8(4) . . ?
C30 C40 H40 120.2 . . ?
C38 C40 C30 119.6(5) . . ?
C38 C40 H40 120.2 . . ?
O1 C42 C38 118.3(4) . . ?
O4 C42 O1 124.6(5) . . ?
O4 C42 C38 117.1(4) . . ?
O6 C44 O8 120.4(5) . . ?
O6 C44 C34 120.0(5) . . ?
O8 C44 C34 119.6(5) . . ?
O5 C46 C13 116(2) . . ?
O17 C48 O9 114(3) . . ?
O17 C48 C7 130(3) . . ?
O9 C48 C7 112(2) . . ?
C25 C50 C29 120.0 . . ?
C25 C50 C47 124.2(9) . . ?
C29 C50 C47 115.0(9) . . ?
C50 C25 H25 120.0 . . ?
C50 C25 C13 120.0 . . ?
C13 C25 H25 120.0 . . ?
C25 C13 C46 119.0(13) . . ?
C27 C13 C46 121.0(13) . . ?
C27 C13 C25 120.0 . . ?
C13 C27 H27 120.0 . . ?
C7 C27 C13 120.0 . . ?
C7 C27 H27 120.0 . . ?
C27 C7 C48 113.4(13) . . ?
C27 C7 C29 120.0 . . ?
C29 C7 C48 125.2(14) . . ?
C50 C29 H29 120.0 . . ?
C7 C29 C50 120.0 . . ?
C7 C29 H29 120.0 . . ?
O11 C15 N3 126.7(6) . . ?
O11 C15 H15 116.7 . . ?
N3 C15 H15 116.7 . . ?
O3 C31 N5 120.5(12) . . ?
O3 C31 H31 119.7 . . ?
O3 C31 H31A 117.0 . . ?
O3 C31 N5A 125.9(13) . . ?
N5 C31 H31 119.7 . . ?
N5A C31 H31A 117.0 . . ?
N3 C2 H2A 109.5 . . ?
N3 C2 H2B 109.5 . . ?
N3 C2 H2C 109.5 . . ?
H2A C2 H2B 109.5 . . ?
H2A C2 H2C 109.5 . . ?
H2B C2 H2C 109.5 . . ?
N3 C33 H33A 109.5 . . ?
N3 C33 H33B 109.5 . . ?
N3 C33 H33C 109.5 . . ?
H33A C33 H33B 109.5 . . ?
H33A C33 H33C 109.5 . . ?
H33B C33 H33C 109.5 . . ?
N5 C17 H17A 109.5 . . ?
N5 C17 H17B 109.5 . . ?
N5 C17 H17C 109.5 . . ?
H17A C17 H17B 109.5 . . ?
H17A C17 H17C 109.5 . . ?
H17B C17 H17C 109.5 . . ?
O10 Dy2A O3 87.2(4) . . ?
O13 C9 C5 116(2) . . ?
O2 C9 O13 119(3) . . ?
O2 C9 C5 124(3) . . ?
O15 C37 O7 133(3) . . ?
O15 C37 C21 122(3) . . ?
C21 C37 O7 104(2) . . ?
C39 C19 C43 120.0 . . ?
C39 C19 C11 123.1(9) . . ?
C43 C19 C11 116.2(9) . . ?
C19 C39 H39 120.0 . . ?
C5 C39 C19 120.0 . . ?
C5 C39 H39 120.0 . . ?
C39 C5 C9 124.1(14) . . ?
C39 C5 C41 120.0 . . ?
C41 C5 C9 115.4(14) . . ?
C5 C41 H41 120.0 . . ?
C21 C41 C5 120.0 . . ?
C21 C41 H41 120.0 . . ?
C41 C21 C37 126.3(16) . . ?
C43 C21 C37 110.7(15) . . ?
C43 C21 C41 120.0 . . ?
C19 C43 H43 120.0 . . ?
C21 C43 C19 120.0 . . ?
C21 C43 H43 120.0 . . ?
C45 C11 C19 118.1(6) . . ?
C45 C11 C49 120.0 . . ?
C49 C11 C19 121.7(6) . . ?
C11 C45 H45 120.0 . . ?
C23 C45 C11 120.0 . . ?
C23 C45 H45 120.0 . . ?
C45 C23 H23 120.0 . . ?
C47 C23 C45 120.0 . . ?
C47 C23 H23 120.0 . . ?
C23 C47 C50 122.8(6) . . ?
C23 C47 C3 120.0 . . ?
C3 C47 C50 116.2(6) . . ?
C47 C3 N6 125.1(7) . . ?
C49 C3 N6 114.6(7) . . ?
C49 C3 C47 120.0 . . ?
N2 C49 C11 128.5(7) . . ?
N2 C49 C3 111.0(7) . . ?
C3 C49 C11 120.0 . . ?
N5 C35 H35A 109.5 . . ?
N5 C35 H35B 109.5 . . ?
N5 C35 H35C 109.5 . . ?
H35A C35 H35B 109.5 . . ?
H35A C35 H35C 109.5 . . ?
H35B C35 H35C 109.5 . . ?
C31 N5A C17A 128.3(17) . . ?
C31 N5A C35A 120.7(16) . . ?
C17A N5A C35A 110.9(16) . . ?
N5A C17A H17D 109.5 . . ?
N5A C17A H17E 109.5 . . ?
N5A C17A H17F 109.5 . . ?
H17D C17A H17E 109.5 . . ?
H17D C17A H17F 109.5 . . ?
H17E C17A H17F 109.5 . . ?
N5A C35A H35D 109.5 . . ?
N5A C35A H35E 109.5 . . ?
N5A C35A H35F 109.5 . . ?
H35D C35A H35E 109.5 . . ?
H35D C35A H35F 109.5 . . ?
H35E C35A H35F 109.5 . . ?

loop_
_geom_bond_atom_site_label_1
_geom_bond_atom_site_label_2
_geom_bond_distance
_geom_bond_site_symmetry_2
_geom_bond_publ_flag
Dy1 O4 2.224(4) 1_654 ?
Dy1 O12 2.294(4) 1_655 ?
Dy1 O14 2.437(4) . ?
Dy1 O16 2.346(4) . ?
Dy1 O5 2.39(3) . ?
Dy1 O11 2.418(4) . ?
Dy1 O13 2.278(3) 1_465 ?
Dy2 O10 2.225(4) . ?
Dy2 O3 2.462(5) . ?
S1 N1 1.618(5) . ?
S1 N4 1.586(5) . ?
S2 N6 1.571(10) . ?
S2 N2 1.599(11) . ?
O1 C42 1.246(6) . ?
O4 C42 1.222(6) . ?
O6 C44 1.253(7) . ?
O8 C44 1.272(6) . ?
O10 C4 1.223(6) . ?
O10 Dy2A 2.153(7) . ?
O12 C4 1.254(6) . ?
O14 C1 1.240(6) . ?
O16 C1 1.241(6) . ?
O17 C48 1.09(3) . ?
O9 C48 1.33(4) . ?
O5 C46 1.31(5) . ?
O11 C15 1.271(8) . ?
O3 C31 1.232(11) . ?
O3 Dy2A 2.341(10) . ?
N1 C20 1.348(7) . ?
N4 C22 1.363(7) . ?
N6 C3 1.404(12) . ?
N3 C15 1.316(8) . ?
N3 C2 1.409(10) . ?
N3 C33 1.475(10) . ?
N2 C49 1.361(13) . ?
N5 C31 1.354(15) . ?
N5 C17 1.467(16) . ?
N5 C35 1.514(18) . ?
C1 C10 1.501(7) . ?
C4 C6 1.480(7) . ?
C6 C8 1.394(7) . ?
C6 C16 1.351(7) . ?
C8 H8 0.9300 . ?
C8 C10 1.367(7) . ?
C10 C12 1.355(7) . ?
C12 H12 0.9300 . ?
C12 C14 1.397(7) . ?
C14 C16 1.366(7) . ?
C14 C18 1.453(7) . ?
C16 H16 0.9300 . ?
C18 C20 1.455(7) . ?
C18 C28 1.350(7) . ?
C20 C22 1.408(7) . ?
C22 C24 1.415(7) . ?
C24 C26 1.395(7) . ?
C24 C30 1.445(7) . ?
O13 C9 1.28(3) . ?
C26 H26 0.9300 . ?
C26 C28 1.383(7) . ?
C28 H28 0.9300 . ?
C30 C32 1.389(7) . ?
C30 C40 1.365(7) . ?
C32 H32 0.9300 . ?
C32 C34 1.365(7) . ?
C34 C36 1.368(7) . ?
C34 C44 1.506(7) . ?
C36 H36 0.9300 . ?
C36 C38 1.400(7) . ?
C38 C40 1.363(7) . ?
C38 C42 1.476(6) . ?
C40 H40 0.9300 . ?
C46 C13 1.56(3) . ?
C48 C7 1.47(3) . ?
C50 C25 1.3900 . ?
C50 C29 1.3900 . ?
C50 C47 1.653(15) . ?
C25 H25 0.9300 . ?
C25 C13 1.3900 . ?
C13 C27 1.3900 . ?
C27 H27 0.9300 . ?
C27 C7 1.3900 . ?
C7 C29 1.3900 . ?
C29 H29 0.9300 . ?
C15 H15 0.9300 . ?
C31 H31 0.9300 . ?
C31 H31A 0.9300 . ?
C31 N5A 1.352(16) . ?
C2 H2A 0.9600 . ?
C2 H2B 0.9600 . ?
C2 H2C 0.9600 . ?
C33 H33A 0.9600 . ?
C33 H33B 0.9600 . ?
C33 H33C 0.9600 . ?
C17 H17A 0.9600 . ?
C17 H17B 0.9600 . ?
C17 H17C 0.9600 . ?
O7 C37 1.52(3) . ?
O15 C37 1.23(5) . ?
O2 C9 1.26(5) . ?
C9 C5 1.49(3) . ?
C37 C21 1.45(4) . ?
C19 C39 1.3900 . ?
C19 C43 1.3900 . ?
C19 C11 1.683(14) . ?
C39 H39 0.9300 . ?
C39 C5 1.3900 . ?
C5 C41 1.3900 . ?
C41 H41 0.9300 . ?
C41 C21 1.3900 . ?
C21 C43 1.3900 . ?
C43 H43 0.9300 . ?
C11 C45 1.3900 . ?
C11 C49 1.3900 . ?
C45 H45 0.9300 . ?
C45 C23 1.3900 . ?
C23 H23 0.9300 . ?
C23 C47 1.3900 . ?
C47 C3 1.3900 . ?
C3 C49 1.3900 . ?
C35 H35A 0.9600 . ?
C35 H35B 0.9600 . ?
C35 H35C 0.9600 . ?
N5A C17A 1.453(18) . ?
N5A C35A 1.509(19) . ?
C17A H17D 0.9600 . ?
C17A H17E 0.9600 . ?
C17A H17F 0.9600 . ?
C35A H35D 0.9600 . ?
C35A H35E 0.9600 . ?
C35A H35F 0.9600 . ?

loop_
_geom_torsion_atom_site_label_1
_geom_torsion_atom_site_label_2
_geom_torsion_atom_site_label_3
_geom_torsion_atom_site_label_4
_geom_torsion
_geom_torsion_site_symmetry_1
_geom_torsion_site_symmetry_2
_geom_torsion_site_symmetry_3
_geom_torsion_site_symmetry_4
_geom_torsion_publ_flag
Dy1 O4 C42 O1 49.2(10) 1_456 . . . ?
Dy1 O4 C42 C38 -130.0(6) 1_456 . . . ?
Dy1 O14 C1 O16 -2.5(6) . . . . ?
Dy1 O14 C1 C10 175.5(5) . . . . ?
Dy1 O16 C1 O14 2.6(6) . . . . ?
Dy1 O16 C1 C10 -175.4(4) . . . . ?
Dy1 O5 C46 C13 -104(3) . . . . ?
Dy1 O11 C15 N3 132.8(6) . . . . ?
Dy1 O13 C9 O2 70(4) 1_645 . . . ?
Dy1 O13 C9 C5 -98(3) 1_645 . . . ?
Dy2 O10 C4 O12 -41.9(12) . . . . ?
Dy2 O10 C4 C6 138.5(6) . . . . ?
Dy2 O3 C31 N5 -178.7(9) . . . . ?
S1 N1 C20 C18 -177.7(5) . . . . ?
S1 N1 C20 C22 -0.7(6) . . . . ?
S1 N4 C22 C20 -1.1(7) . . . . ?
S1 N4 C22 C24 177.6(5) . . . . ?
S2 N6 C3 C47 -175.2(6) . . . . ?
S2 N6 C3 C49 -1.5(13) . . . . ?
S2 N2 C49 C11 175.3(7) . . . . ?
S2 N2 C49 C3 3.0(15) . . . . ?
O10 C4 C6 C8 -15.9(8) . . . . ?
O10 C4 C6 C16 165.7(6) . . . . ?
O12 C4 C6 C8 164.4(5) . . . . ?
O12 C4 C6 C16 -14.0(8) . . . . ?
O14 C1 C10 C8 33.3(9) . . . . ?
O14 C1 C10 C12 -146.8(6) . . . . ?
O16 C1 C10 C8 -148.6(6) . . . . ?
O16 C1 C10 C12 31.3(8) . . . . ?
O17 C48 C7 C27 -23(4) . . . . ?
O17 C48 C7 C29 170(2) . . . . ?
O9 C48 C7 C27 -179(2) . . . . ?
O9 C48 C7 C29 15(4) . . . . ?
O5 C46 C13 C25 -164(2) . . . . ?
O5 C46 C13 C27 13(3) . . . . ?
O3 C31 N5A C17A -28(2) . . . . ?
O3 C31 N5A C35A 155.6(15) . . . . ?
N1 S1 N4 C22 0.6(5) . . . . ?
N1 C20 C22 N4 1.2(7) . . . . ?
N1 C20 C22 C24 -177.6(5) . . . . ?
N4 S1 N1 C20 0.1(5) . . . . ?
N4 C22 C24 C26 -174.7(6) . . . . ?
N4 C22 C24 C30 5.4(9) . . . . ?
N6 S2 N2 C49 -3.7(16) . . . . ?
N6 C3 C49 N2 -1.0(13) . . . . ?
N6 C3 C49 C11 -174.0(10) . . . . ?
N2 S2 N6 C3 3.0(14) . . . . ?
C1 C10 C12 C14 178.4(5) . . . . ?
C4 C6 C8 C10 -176.5(5) . . . . ?
C4 C6 C16 C14 179.5(5) . . . . ?
C6 C8 C10 C1 178.4(5) . . . . ?
C6 C8 C10 C12 -1.6(9) . . . . ?
C8 C6 C16 C14 1.1(9) . . . . ?
C8 C10 C12 C14 -1.6(9) . . . . ?
C10 C12 C14 C16 4.6(9) . . . . ?
C10 C12 C14 C18 -178.8(5) . . . . ?
C12 C14 C16 C6 -4.2(9) . . . . ?
C12 C14 C18 C20 141.8(6) . . . . ?
C12 C14 C18 C28 -37.4(8) . . . . ?
C14 C18 C20 N1 -6.5(9) . . . . ?
C14 C18 C20 C22 176.8(5) . . . . ?
C14 C18 C28 C26 -176.1(5) . . . . ?
C16 C6 C8 C10 1.9(9) . . . . ?
C16 C14 C18 C20 -41.7(8) . . . . ?
C16 C14 C18 C28 139.1(6) . . . . ?
C18 C14 C16 C6 179.2(5) . . . . ?
C18 C20 C22 N4 178.4(5) . . . . ?
C18 C20 C22 C24 -0.4(8) . . . . ?
C20 C18 C28 C26 4.6(8) . . . . ?
C20 C22 C24 C26 3.9(8) . . . . ?
C20 C22 C24 C30 -175.9(5) . . . . ?
C22 C24 C26 C28 -3.4(8) . . . . ?
C22 C24 C30 C32 37.6(8) . . . . ?
C22 C24 C30 C40 -144.1(6) . . . . ?
C24 C26 C28 C18 -1.1(9) . . . . ?
C24 C30 C32 C34 175.7(5) . . . . ?
C24 C30 C40 C38 -176.6(5) . . . . ?
O13 C9 C5 C39 -9(3) . . . . ?
O13 C9 C5 C41 163.2(17) . . . . ?
C26 C24 C30 C32 -142.3(6) . . . . ?
C26 C24 C30 C40 36.1(8) . . . . ?
C28 C18 C20 N1 172.7(6) . . . . ?
C28 C18 C20 C22 -4.0(8) . . . . ?
C30 C24 C26 C28 176.4(5) . . . . ?
C30 C32 C34 C36 1.1(9) . . . . ?
C30 C32 C34 C44 -177.3(5) . . . . ?
C32 C30 C40 C38 1.8(9) . . . . ?
C32 C34 C36 C38 1.3(9) . . . . ?
C32 C34 C44 O6 139.8(6) . . . . ?
C32 C34 C44 O8 -39.3(8) . . . . ?
C34 C36 C38 C40 -2.2(9) . . . . ?
C34 C36 C38 C42 175.0(5) . . . . ?
C36 C34 C44 O6 -38.5(8) . . . . ?
C36 C34 C44 O8 142.4(6) . . . . ?
C36 C38 C40 C30 0.6(9) . . . . ?
C36 C38 C42 O1 -167.8(6) . . . . ?
C36 C38 C42 O4 11.5(8) . . . . ?
C40 C30 C32 C34 -2.6(9) . . . . ?
C40 C38 C42 O1 9.4(8) . . . . ?
C40 C38 C42 O4 -171.3(5) . . . . ?
C42 C38 C40 C30 -176.7(5) . . . . ?
C44 C34 C36 C38 179.6(5) . . . . ?
C46 C13 C27 C7 -177.0(14) . . . . ?
C48 C7 C29 C50 165.4(19) . . . . ?
C50 C25 C13 C46 177.1(14) . . . . ?
C50 C25 C13 C27 0.0 . . . . ?
C50 C47 C3 N6 4.3(12) . . . . ?
C50 C47 C3 C49 -169.1(8) . . . . ?
C25 C50 C29 C7 0.0 . . . . ?
C25 C50 C47 C23 175.3(6) . . . . ?
C25 C50 C47 C3 -15.9(11) . . . . ?
C25 C13 C27 C7 0.0 . . . . ?
C13 C27 C7 C48 -167.0(18) . . . . ?
C13 C27 C7 C29 0.0 . . . . ?
C27 C7 C29 C50 0.0 . . . . ?
C29 C50 C25 C13 0.0 . . . . ?
C29 C50 C47 C23 5.9(10) . . . . ?
C29 C50 C47 C3 174.6(6) . . . . ?
C2 N3 C15 O11 -0.3(12) . . . . ?
C33 N3 C15 O11 179.6(7) . . . . ?
C17 N5 C31 O3 21.6(19) . . . . ?
Dy2A O10 C4 O12 -38.0(13) . . . . ?
Dy2A O10 C4 C6 142.3(7) . . . . ?
Dy2A O3 C31 N5A -156.5(12) . . . . ?
O7 C37 C21 C41 -30(3) . . . . ?
O7 C37 C21 C43 169.2(14) . . . . ?
O15 C37 C21 C41 158(3) . . . . ?
O15 C37 C21 C43 -2(4) . . . . ?
O2 C9 C5 C39 -176(2) . . . . ?
O2 C9 C5 C41 -4(3) . . . . ?
C9 C5 C41 C21 -172.5(15) . . . . ?
C37 C21 C43 C19 161.7(18) . . . . ?
C19 C39 C5 C9 171.8(16) . . . . ?
C19 C39 C5 C41 0.0 . . . . ?
C19 C11 C45 C23 -174.1(8) . . . . ?
C19 C11 C49 N2 2.3(14) . . . . ?
C19 C11 C49 C3 173.9(8) . . . . ?
C39 C19 C43 C21 0.0 . . . . ?
C39 C19 C11 C45 8.0(11) . . . . ?
C39 C19 C11 C49 -166.1(6) . . . . ?
C39 C5 C41 C21 0.0 . . . . ?
C5 C41 C21 C37 -158.7(19) . . . . ?
C5 C41 C21 C43 0.0 . . . . ?
C41 C21 C43 C19 0.0 . . . . ?
C43 C19 C39 C5 0.0 . . . . ?
C43 C19 C11 C45 -162.4(6) . . . . ?
C43 C19 C11 C49 23.5(10) . . . . ?
C11 C19 C39 C5 -170.0(11) . . . . ?
C11 C19 C43 C21 170.7(10) . . . . ?
C11 C45 C23 C47 0.0 . . . . ?
C45 C11 C49 N2 -171.6(14) . . . . ?
C45 C11 C49 C3 0.0 . . . . ?
C45 C23 C47 C50 168.3(9) . . . . ?
C45 C23 C47 C3 0.0 . . . . ?
C23 C47 C3 N6 173.4(12) . . . . ?
C23 C47 C3 C49 0.0 . . . . ?
C47 C50 C25 C13 -168.9(12) . . . . ?
C47 C50 C29 C7 169.9(11) . . . . ?
C47 C3 C49 N2 173.0(12) . . . . ?
C47 C3 C49 C11 0.0 . . . . ?
C49 C11 C45 C23 0.0 . . . . ?
C35 N5 C31 O3 -154.9(13) . . . . ?
